data_1565657
loop_
_publ_author_name
'Shakirova, Olga'
'Protsenko, Alexandra'
'Protsenko, Alexander'
'Kuratieva, Natalia'
'Fowles, Samantha'
'Turnbull, Mark M.'

_publ_section_title
;
 Syntheses, structures and properties of copper(II) and cobalt(II)
 complexes with 5(3)-amino-2-chloro-3(5)-methylpyridine isomer cations
;
_journal_name_full 'Inorganica Chimica Acta'
_journal_page_first 119246
_journal_paper_doi 10.1016/j.ica.2019.119246
_journal_volume 500
_journal_year 2020
_chemical_formula_moiety '2(C6 H8 Cl N2), Cl4 Cu, 2(H2 O)'
_chemical_formula_sum 'C12 H20 Cl6 Cu N4 O2'
_chemical_formula_weight 528.56
_space_group_crystal_system triclinic
_space_group_IT_number 2
_space_group_name_Hall '-P 1'
_space_group_name_H-M_alt 'P -1'
_atom_sites_solution_hydrogens mixed
_atom_sites_solution_primary direct
_atom_sites_solution_secondary difmap
_cell_angle_alpha 85.183(7)
_cell_angle_beta 89.169(6)
_cell_angle_gamma 89.977(7)
_cell_formula_units_Z 1
_cell_length_a 7.0774(15)
_cell_length_b 7.9387(18)
_cell_length_c 9.1489(19)
_cell_measurement_reflns_used 3323
_cell_measurement_temperature 150(2)
_cell_measurement_theta_max 27.60
_cell_measurement_theta_min 2.57
_cell_volume 512.16(19)
_computing_cell_refinement 'Bruker SAINT'
_computing_data_collection 'Bruker APEX2'
_computing_data_reduction 'Bruker SAINT'
_computing_molecular_graphics 'Bruker SHELXTL'
_computing_publication_material 'Bruker SHELXTL'
_computing_structure_refinement 'Bruker SHELXTL'
_computing_structure_solution 'Bruker SHELXTL'
_diffrn_ambient_temperature 150(2)
_diffrn_detector_area_resol_mean 25
_diffrn_measured_fraction_theta_full 0.998
_diffrn_measured_fraction_theta_max 0.995
_diffrn_measurement_device_type 'Bruker Apex DUO CCD area-detector'
_diffrn_measurement_method '\f scans'
_diffrn_radiation_monochromator graphite
_diffrn_radiation_probe x-ray
_diffrn_radiation_type MoK\a
_diffrn_radiation_wavelength 0.71073
_diffrn_reflns_av_R_equivalents 0.0240
_diffrn_reflns_av_unetI/netI 0.0291
_diffrn_reflns_Laue_measured_fraction_full 0.998
_diffrn_reflns_Laue_measured_fraction_max 0.995
_diffrn_reflns_limit_h_max 9
_diffrn_reflns_limit_h_min -9
_diffrn_reflns_limit_k_max 9
_diffrn_reflns_limit_k_min -10
_diffrn_reflns_limit_l_max 11
_diffrn_reflns_limit_l_min -11
_diffrn_reflns_number 4462
_diffrn_reflns_point_group_measured_fraction_full 0.998
_diffrn_reflns_point_group_measured_fraction_max 0.995
_diffrn_reflns_theta_full 25.250
_diffrn_reflns_theta_max 27.596
_diffrn_reflns_theta_min 2.234
_exptl_absorpt_coefficient_mu 1.863
_exptl_absorpt_correction_T_max 0.746
_exptl_absorpt_correction_T_min 0.646
_exptl_absorpt_correction_type multi-scan
_exptl_absorpt_process_details 'Bruker SADABS'
_exptl_crystal_colour green
_exptl_crystal_density_diffrn 1.714
_exptl_crystal_description plate
_exptl_crystal_F_000 267
_exptl_crystal_size_max 0.240
_exptl_crystal_size_mid 0.220
_exptl_crystal_size_min 0.160
_refine_diff_density_max 0.366
_refine_diff_density_min -0.291
_refine_diff_density_rms 0.058
_refine_ls_extinction_coef .
_refine_ls_extinction_method none
_refine_ls_goodness_of_fit_ref 1.076
_refine_ls_hydrogen_treatment mixed
_refine_ls_matrix_type full
_refine_ls_number_parameters 124
_refine_ls_number_reflns 2360
_refine_ls_number_restraints 2
_refine_ls_restrained_S_all 1.077
_refine_ls_R_factor_all 0.0233
_refine_ls_R_factor_gt 0.0218
_refine_ls_shift/su_max 0.001
_refine_ls_shift/su_mean 0.000
_refine_ls_structure_factor_coef Fsqd
_refine_ls_weighting_details 'w=1/[\s^2^(Fo^2^)+(0.0271P)^2^+0.1755P] where P=(Fo^2^+2Fc^2^)/3'
_refine_ls_weighting_scheme calc
_refine_ls_wR_factor_gt 0.0604
_refine_ls_wR_factor_ref 0.0613
_reflns_Friedel_coverage 0.000
_reflns_Friedel_fraction_full .
_reflns_Friedel_fraction_max .
_reflns_number_gt 2206
_reflns_number_total 2360
_reflns_threshold_expression >2\s(I)
_cod_data_source_file ICA-2020-500-119246.cif
_cod_data_source_block shak117
_cod_database_code 1565657
_shelx_space_group_comment
;
The symmetry employed for this shelxl refinement is uniquely defined
by the following loop, which should always be used as a source of
symmetry information in preference to the above space-group names.
They are only intended as comments.
;
_shelx_estimated_absorpt_t_min 0.663
_shelx_estimated_absorpt_t_max 0.755

loop_
_space_group_symop_operation_xyz
'x, y, z'
'-x, -y, -z'

loop_
_atom_site_label
_atom_site_type_symbol
_atom_site_fract_x
_atom_site_fract_y
_atom_site_fract_z
_atom_site_U_iso_or_equiv
_atom_site_adp_type
_atom_site_occupancy
_atom_site_site_symmetry_order
_atom_site_calc_flag
_atom_site_refinement_flags_posn
_atom_site_refinement_flags_adp
_atom_site_refinement_flags_occupancy
_atom_site_disorder_assembly
_atom_site_disorder_group
Cu1 Cu 0.0000 0.0000 0.0000 0.01578(8) Uani 1 2 d S . P . .
Cl1 Cl 0.25808(5) 0.16890(5) -0.00147(4) 0.02463(10) Uani 1 1 d . . . . .
Cl2 Cl 0.00196(5) -0.02415(5) 0.24969(4) 0.02390(10) Uani 1 1 d . . . . .
Cl3 Cl 0.26316(6) 0.53229(6) 0.21924(4) 0.02630(11) Uani 1 1 d . . . . .
O1W O 0.47244(16) -0.05595(15) 0.26064(12) 0.0228(2) Uani 1 1 d D . . . .
N1 N 0.32235(17) 0.70041(16) 0.44756(13) 0.0169(2) Uani 1 1 d . . . . .
H1 H 0.3562 0.7813 0.3806 0.020 Uiso 1 1 calc R U . . .
N2 N 0.1714(2) 0.26268(18) 0.46256(16) 0.0265(3) Uani 1 1 d . . . . .
H2A H 0.1716 0.2451 0.3689 0.032 Uiso 1 1 calc R U . . .
H2B H 0.1407 0.1802 0.5290 0.032 Uiso 1 1 calc R U . . .
C1 C 0.2684(2) 0.5517(2) 0.40341(15) 0.0167(3) Uani 1 1 d . . . . .
C2 C 0.2186(2) 0.41684(19) 0.50465(16) 0.0169(3) Uani 1 1 d . . . . .
C3 C 0.2226(2) 0.44960(19) 0.65323(16) 0.0172(3) Uani 1 1 d . . . . .
H3 H 0.1887 0.3620 0.7261 0.021 Uiso 1 1 calc R U . . .
C4 C 0.2745(2) 0.60630(19) 0.69654(16) 0.0167(3) Uani 1 1 d . . . . .
C5 C 0.3272(2) 0.73210(19) 0.58940(16) 0.0175(3) Uani 1 1 d . . . . .
H5 H 0.3664 0.8397 0.6160 0.021 Uiso 1 1 calc R U . . .
C6 C 0.2730(2) 0.6388(2) 0.85577(16) 0.0238(3) Uani 1 1 d . . . . .
H6A H 0.3525 0.7370 0.8697 0.036 Uiso 1 1 calc R U . . .
H6B H 0.3223 0.5395 0.9139 0.036 Uiso 1 1 calc R U . . .
H6C H 0.1433 0.6609 0.8878 0.036 Uiso 1 1 calc R U . . .
H1W H 0.378(3) 0.003(3) 0.199(2) 0.049(7) Uiso 1 1 d D . . . .
H2W H 0.566(3) -0.096(4) 0.192(3) 0.076(9) Uiso 1 1 d D . . . .

loop_
_atom_site_aniso_label
_atom_site_aniso_U_11
_atom_site_aniso_U_22
_atom_site_aniso_U_33
_atom_site_aniso_U_23
_atom_site_aniso_U_13
_atom_site_aniso_U_12
Cu1 0.01789(14) 0.01446(13) 0.01508(14) -0.00161(9) -0.00161(9) -0.00152(9)
Cl1 0.0267(2) 0.0260(2) 0.02078(19) 0.00130(15) -0.00409(15) -0.01068(15)
Cl2 0.0285(2) 0.0280(2) 0.01541(19) -0.00256(14) -0.00116(14) -0.00692(15)
Cl3 0.0294(2) 0.0390(2) 0.01129(17) -0.00654(15) -0.00120(14) -0.00031(17)
O1W 0.0236(6) 0.0265(6) 0.0175(5) 0.0029(4) -0.0006(4) -0.0026(5)
N1 0.0177(6) 0.0190(6) 0.0134(6) 0.0012(5) 0.0005(5) -0.0014(5)
N2 0.0348(8) 0.0220(7) 0.0236(7) -0.0069(6) -0.0016(6) -0.0066(6)
C1 0.0155(6) 0.0239(8) 0.0111(6) -0.0042(5) -0.0010(5) 0.0011(5)
C2 0.0137(6) 0.0194(7) 0.0181(7) -0.0040(6) -0.0020(5) 0.0003(5)
C3 0.0170(7) 0.0188(7) 0.0154(7) 0.0007(5) -0.0005(5) 0.0002(5)
C4 0.0159(6) 0.0211(7) 0.0133(7) -0.0024(5) -0.0011(5) 0.0016(5)
C5 0.0184(7) 0.0191(7) 0.0154(7) -0.0038(6) -0.0014(5) -0.0017(5)
C6 0.0332(9) 0.0268(8) 0.0119(7) -0.0039(6) -0.0011(6) 0.0011(7)

loop_
_atom_type_symbol
_atom_type_description
_atom_type_scat_dispersion_real
_atom_type_scat_dispersion_imag
_atom_type_scat_source
C C 0.0033 0.0016 'International Tables Vol C Tables 4.2.6.8 and 6.1.1.4'
H H 0.0000 0.0000 'International Tables Vol C Tables 4.2.6.8 and 6.1.1.4'
N N 0.0061 0.0033 'International Tables Vol C Tables 4.2.6.8 and 6.1.1.4'
O O 0.0106 0.0060 'International Tables Vol C Tables 4.2.6.8 and 6.1.1.4'
Cl Cl 0.1484 0.1585 'International Tables Vol C Tables 4.2.6.8 and 6.1.1.4'
Cu Cu 0.3201 1.2651 'International Tables Vol C Tables 4.2.6.8 and 6.1.1.4'

loop_
_geom_angle_atom_site_label_1
_geom_angle_atom_site_label_2
_geom_angle_atom_site_label_3
_geom_angle
_geom_angle_site_symmetry_1
_geom_angle_site_symmetry_3
Cl1 Cu1 Cl1 180.0 2 .
Cl1 Cu1 Cl2 89.386(15) 2 2
Cl1 Cu1 Cl2 90.615(15) . 2
Cl1 Cu1 Cl2 90.614(15) 2 .
Cl1 Cu1 Cl2 89.385(14) . .
Cl2 Cu1 Cl2 180.0 2 .
H1W O1W H2W 105(2) . .
C1 N1 C5 123.03(13) . .
C1 N1 H1 118.5 . .
C5 N1 H1 118.5 . .
C2 N2 H2A 120.0 . .
C2 N2 H2B 120.0 . .
H2A N2 H2B 120.0 . .
N1 C1 C2 121.13(13) . .
N1 C1 Cl3 117.64(11) . .
C2 C1 Cl3 121.23(11) . .
N2 C2 C1 122.13(14) . .
N2 C2 C3 121.82(14) . .
C1 C2 C3 116.05(13) . .
C4 C3 C2 121.87(14) . .
C4 C3 H3 119.1 . .
C2 C3 H3 119.1 . .
C5 C4 C3 118.52(13) . .
C5 C4 C6 120.81(14) . .
C3 C4 C6 120.67(14) . .
N1 C5 C4 119.36(13) . .
N1 C5 H5 120.3 . .
C4 C5 H5 120.3 . .
C4 C6 H6A 109.5 . .
C4 C6 H6B 109.5 . .
H6A C6 H6B 109.5 . .
C4 C6 H6C 109.5 . .
H6A C6 H6C 109.5 . .
H6B C6 H6C 109.5 . .

loop_
_geom_bond_atom_site_label_1
_geom_bond_atom_site_label_2
_geom_bond_distance
_geom_bond_site_symmetry_2
Cu1 Cl1 2.2655(5) 2
Cu1 Cl1 2.2655(5) .
Cu1 Cl2 2.2765(6) 2
Cu1 Cl2 2.2765(6) .
Cl3 C1 1.7056(15) .
O1W H1W 0.973(5) .
O1W H2W 0.974(5) .
N1 C1 1.337(2) .
N1 C5 1.3433(19) .
N1 H1 0.8800 .
N2 C2 1.357(2) .
N2 H2A 0.8800 .
N2 H2B 0.8800 .
C1 C2 1.397(2) .
C2 C3 1.406(2) .
C3 C4 1.388(2) .
C3 H3 0.9500 .
C4 C5 1.387(2) .
C4 C6 1.500(2) .
C5 H5 0.9500 .
C6 H6A 0.9800 .
C6 H6B 0.9800 .
C6 H6C 0.9800 .
